data_4326235
loop_
_publ_author_name
'Diego Solis-Ibarra'
'Miriam Vel\'asquez-Hern\'andez'
'Ra\'ul Huerta-Lavorie'
'Vojtech Jancik'

_publ_section_title
;
 Molecular Gallosilicates and Their Group 4 Multimetallic Derivatives
;
_journal_name_full 'Inorganic Chemistry'
_journal_page_first 8907
_journal_page_last 8917
_journal_paper_doi 10.1021/ic200976d
_journal_volume 50
_journal_year 2011
_chemical_formula_moiety 'C74 H118 Ga2 N4 O10 Si2 Zr, C4 H10 O'
_chemical_formula_sum 'C78 H128 Ga2 N4 O11 Si2 Zr'
_chemical_formula_weight 1584.68
_chemical_name_systematic
; 
 ? 
;
_space_group_IT_number 14
_symmetry_cell_setting monoclinic
_symmetry_space_group_name_Hall '-P 2yn'
_symmetry_space_group_name_H-M 'P 1 21/n 1'
_atom_sites_solution_hydrogens geom
_atom_sites_solution_primary direct
_atom_sites_solution_secondary difmap
_audit_creation_method SHELXL-97
_cell_angle_alpha 90.00
_cell_angle_beta 93.1250(10)
_cell_angle_gamma 90.00
_cell_formula_units_Z 4
_cell_length_a 12.2083(5)
_cell_length_b 34.1395(14)
_cell_length_c 20.1612(8)
_cell_measurement_reflns_used 9887
_cell_measurement_temperature 100(2)
_cell_measurement_theta_max 25.05
_cell_measurement_theta_min 2.25
_cell_volume 8390.4(6)
_computing_cell_refinement 'Bruker SAINT'
_computing_data_collection 'Bruker APEX2'
_computing_data_reduction 'Bruker SAINT'
_computing_molecular_graphics 'Bruker SHELXTL'
_computing_publication_material 'Bruker SHELXTL'
_computing_structure_refinement 'SHELXL-97 (Sheldrick, 2008)'
_computing_structure_solution 'SHELXS-97 (Sheldrick, 2008)'
_diffrn_ambient_temperature 100(2)
_diffrn_measured_fraction_theta_full 0.997
_diffrn_measured_fraction_theta_max 0.997
_diffrn_radiation_monochromator graphite
_diffrn_radiation_source 'fine-focus sealed tube'
_diffrn_radiation_type MoK\a
_diffrn_radiation_wavelength 0.71073
_diffrn_reflns_av_R_equivalents 0.0310
_diffrn_reflns_av_sigmaI/netI 0.0138
_diffrn_reflns_limit_h_max 14
_diffrn_reflns_limit_h_min -14
_diffrn_reflns_limit_k_max 40
_diffrn_reflns_limit_k_min -40
_diffrn_reflns_limit_l_max 24
_diffrn_reflns_limit_l_min -24
_diffrn_reflns_number 158516
_diffrn_reflns_theta_full 25.08
_diffrn_reflns_theta_max 25.08
_diffrn_reflns_theta_min 2.00
_exptl_absorpt_coefficient_mu 0.844
_exptl_absorpt_correction_T_max 0.8387
_exptl_absorpt_correction_T_min 0.7623
_exptl_absorpt_correction_type multi-scan
_exptl_absorpt_process_details 'SADABS (Sheldrick, 2009)'
_exptl_crystal_colour Colourless
_exptl_crystal_density_diffrn 1.254
_exptl_crystal_description Prism
_exptl_crystal_F_000 3368
_exptl_crystal_size_max 0.34
_exptl_crystal_size_mid 0.25
_exptl_crystal_size_min 0.22
_refine_diff_density_max 0.542
_refine_diff_density_min -0.397
_refine_diff_density_rms 0.055
_refine_ls_extinction_method none
_refine_ls_goodness_of_fit_ref 1.105
_refine_ls_hydrogen_treatment constr
_refine_ls_matrix_type full
_refine_ls_number_parameters 1094
_refine_ls_number_reflns 14872
_refine_ls_number_restraints 968
_refine_ls_restrained_S_all 1.181
_refine_ls_R_factor_all 0.0373
_refine_ls_R_factor_gt 0.0329
_refine_ls_shift/su_max 0.017
_refine_ls_shift/su_mean 0.000
_refine_ls_structure_factor_coef Fsqd
_refine_ls_weighting_details 'calc w=1/[\s^2^(Fo^2^)+(0.0188P)^2^+15.0402P] where P=(Fo^2^+2Fc^2^)/3'
_refine_ls_weighting_scheme calc
_refine_ls_wR_factor_gt 0.0750
_refine_ls_wR_factor_ref 0.0772
_reflns_number_gt 13613
_reflns_number_total 14872
_reflns_threshold_expression >2sigma(I)
_cod_data_source_file ic200976d_si_002_09.cif
_cod_data_source_block Compound9
_cod_database_code 4326235

loop_
_symmetry_equiv_pos_as_xyz
'x, y, z'
'-x+1/2, y+1/2, -z+1/2'
'-x, -y, -z'
'x-1/2, -y-1/2, z-1/2'

loop_
_atom_site_label
_atom_site_type_symbol
_atom_site_fract_x
_atom_site_fract_y
_atom_site_fract_z
_atom_site_U_iso_or_equiv
_atom_site_adp_type
_atom_site_occupancy
_atom_site_symmetry_multiplicity
_atom_site_calc_flag
_atom_site_refinement_flags
_atom_site_disorder_assembly
_atom_site_disorder_group
Zr1 Zr 0.73908(2) 0.873212(7) 0.706727(12) 0.01642(6) Uani 1 1 d . A .
Ga1 Ga 0.66828(2) 0.805821(8) 0.590219(13) 0.01325(6) Uani 1 1 d . A .
Ga2 Ga 0.68251(2) 0.964541(8) 0.755802(13) 0.01439(7) Uani 1 1 d . A .
Si2A Si 0.9258(2) 0.94282(7) 0.74156(14) 0.0167(6) Uani 0.507(3) 1 d PDU A 1
O8A O 1.0045(3) 0.95665(10) 0.68426(19) 0.0231(8) Uani 0.507(3) 1 d PDU A 1
C67A C 1.0598(4) 0.99233(15) 0.6719(3) 0.0279(12) Uani 0.507(3) 1 d PDU A 1
C68A C 1.1453(6) 0.9827(2) 0.6232(4) 0.045(2) Uani 0.507(3) 1 d PDU A 1
H68A H 1.1092 0.9732 0.5816 0.067 Uiso 0.507(3) 1 calc PR A 1
H68B H 1.1944 0.9624 0.6419 0.067 Uiso 0.507(3) 1 calc PR A 1
H68C H 1.1878 1.0063 0.6142 0.067 Uiso 0.507(3) 1 calc PR A 1
C69A C 1.1146(6) 1.00721(19) 0.7369(3) 0.0492(18) Uani 0.507(3) 1 d PDU A 1
H69A H 1.1674 0.9877 0.7544 0.074 Uiso 0.507(3) 1 calc PR A 1
H69B H 1.0587 1.0117 0.7691 0.074 Uiso 0.507(3) 1 calc PR A 1
H69C H 1.1529 1.0318 0.7287 0.074 Uiso 0.507(3) 1 calc PR A 1
C70A C 0.9769(5) 1.0217(2) 0.6425(5) 0.061(2) Uani 0.507(3) 1 d PDU A 1
H70A H 0.9432 1.0112 0.6009 0.092 Uiso 0.507(3) 1 calc PR A 1
H70B H 1.0141 1.0464 0.6336 0.092 Uiso 0.507(3) 1 calc PR A 1
H70C H 0.9200 1.0262 0.6740 0.092 Uiso 0.507(3) 1 calc PR A 1
O9A O 0.9922(3) 0.93842(10) 0.81292(16) 0.0225(8) Uani 0.507(3) 1 d PDU A 1
C71A C 1.0578(4) 0.90716(17) 0.8408(2) 0.0284(13) Uani 0.507(3) 1 d PDU A 1
C72A C 1.1274(5) 0.9250(2) 0.8970(3) 0.0465(17) Uani 0.507(3) 1 d PDU A 1
H72A H 1.0799 0.9353 0.9305 0.070 Uiso 0.507(3) 1 calc PR A 1
H72B H 1.1715 0.9463 0.8798 0.070 Uiso 0.507(3) 1 calc PR A 1
H72C H 1.1760 0.9049 0.9171 0.070 Uiso 0.507(3) 1 calc PR A 1
C73A C 0.9809(5) 0.87636(17) 0.8667(3) 0.0391(15) Uani 0.507(3) 1 d PDU A 1
H73A H 0.9366 0.8880 0.9006 0.059 Uiso 0.507(3) 1 calc PR A 1
H73B H 1.0240 0.8546 0.8861 0.059 Uiso 0.507(3) 1 calc PR A 1
H73C H 0.9325 0.8666 0.8299 0.059 Uiso 0.507(3) 1 calc PR A 1
C74A C 1.1293(7) 0.8907(2) 0.7875(4) 0.034(2) Uani 0.507(3) 1 d PDU A 1
H74A H 1.1774 0.9114 0.7721 0.052 Uiso 0.507(3) 1 calc PR A 1
H74B H 1.0824 0.8810 0.7500 0.052 Uiso 0.507(3) 1 calc PR A 1
H74C H 1.1741 0.8691 0.8062 0.052 Uiso 0.507(3) 1 calc PR A 1
O6 O 0.82808(13) 0.97286(5) 0.75327(9) 0.0203(4) Uani 1 1 d DU . .
O7 O 0.88157(14) 0.90053(5) 0.71623(9) 0.0222(4) Uani 1 1 d DU . .
Si2B Si 0.9250(2) 0.94556(7) 0.72641(15) 0.0172(7) Uani 0.493(3) 1 d PDU A 2
O8B O 0.9611(3) 0.96107(11) 0.65440(18) 0.0250(9) Uani 0.493(3) 1 d PDU A 2
C67B C 1.0417(4) 0.98816(15) 0.6334(3) 0.0279(12) Uani 0.493(3) 1 d PDU A 2
C68B C 1.0162(5) 0.99446(18) 0.5598(2) 0.0337(14) Uani 0.493(3) 1 d PDU A 2
H68D H 0.9433 1.0063 0.5530 0.051 Uiso 0.493(3) 1 calc PR A 2
H68E H 1.0173 0.9692 0.5367 0.051 Uiso 0.493(3) 1 calc PR A 2
H68F H 1.0713 1.0119 0.5422 0.051 Uiso 0.493(3) 1 calc PR A 2
C69B C 1.1547(5) 0.9697(2) 0.6444(4) 0.040(2) Uani 0.493(3) 1 d PDU A 2
H69D H 1.1575 0.9452 0.6192 0.060 Uiso 0.493(3) 1 calc PR A 2
H69E H 1.1690 0.9642 0.6918 0.060 Uiso 0.493(3) 1 calc PR A 2
H69F H 1.2105 0.9878 0.6294 0.060 Uiso 0.493(3) 1 calc PR A 2
C70B C 1.0317(8) 1.02638(17) 0.6713(4) 0.059(2) Uani 0.493(3) 1 d PDU A 2
H70D H 0.9579 1.0372 0.6628 0.088 Uiso 0.493(3) 1 calc PR A 2
H70E H 1.0861 1.0451 0.6565 0.088 Uiso 0.493(3) 1 calc PR A 2
H70F H 1.0447 1.0215 0.7190 0.088 Uiso 0.493(3) 1 calc PR A 2
O9B O 1.0333(3) 0.94860(11) 0.77669(19) 0.0269(9) Uani 0.493(3) 1 d PDU A 2
C71B C 1.0826(5) 0.92548(19) 0.8285(3) 0.0340(14) Uani 0.493(3) 1 d PDU A 2
C72B C 1.1765(5) 0.9493(2) 0.8595(3) 0.0530(19) Uani 0.493(3) 1 d PDU A 2
H72D H 1.1478 0.9734 0.8785 0.079 Uiso 0.493(3) 1 calc PR A 2
H72E H 1.2276 0.9560 0.8255 0.079 Uiso 0.493(3) 1 calc PR A 2
H72F H 1.2149 0.9340 0.8947 0.079 Uiso 0.493(3) 1 calc PR A 2
C73B C 0.9984(6) 0.9171(3) 0.8795(3) 0.065(2) Uani 0.493(3) 1 d PDU A 2
H73D H 0.9719 0.9419 0.8973 0.098 Uiso 0.493(3) 1 calc PR A 2
H73E H 1.0324 0.9014 0.9158 0.098 Uiso 0.493(3) 1 calc PR A 2
H73F H 0.9366 0.9026 0.8583 0.098 Uiso 0.493(3) 1 calc PR A 2
C74B C 1.1271(9) 0.8877(2) 0.7988(5) 0.051(3) Uani 0.493(3) 1 d PDU A 2
H74D H 1.1809 0.8944 0.7662 0.077 Uiso 0.493(3) 1 calc PR A 2
H74E H 1.0665 0.8730 0.7769 0.077 Uiso 0.493(3) 1 calc PR A 2
H74F H 1.1623 0.8718 0.8343 0.077 Uiso 0.493(3) 1 calc PR A 2
O1 O 0.70787(14) 0.77146(5) 0.65504(8) 0.0170(4) Uani 1 1 d . . .
O2 O 0.73938(15) 0.82272(5) 0.75439(9) 0.0217(4) Uani 1 1 d . . .
O3 O 0.62674(14) 0.76062(5) 0.77579(9) 0.0211(4) Uani 1 1 d . . .
Si1 Si 0.72847(5) 0.77690(2) 0.73461(3) 0.01595(14) Uani 1 1 d D A .
O4 O 0.83591(14) 0.75204(5) 0.76089(9) 0.0220(4) Uani 1 1 d D . .
C34A C 0.9440(3) 0.75057(16) 0.7343(3) 0.0242(13) Uani 0.68(2) 1 d PDU A 1
C35A C 0.9385(7) 0.7213(2) 0.6775(4) 0.0282(15) Uani 0.68(2) 1 d PDU A 1
H35A H 0.9175 0.6955 0.6941 0.042 Uiso 0.68(2) 1 calc PR A 1
H35B H 1.0106 0.7194 0.6585 0.042 Uiso 0.68(2) 1 calc PR A 1
H35C H 0.8840 0.7300 0.6431 0.042 Uiso 0.68(2) 1 calc PR A 1
C36A C 1.0201(5) 0.7366(4) 0.7910(4) 0.048(2) Uani 0.68(2) 1 d PDU A 1
H36A H 1.0219 0.7560 0.8269 0.072 Uiso 0.68(2) 1 calc PR A 1
H36B H 1.0941 0.7332 0.7753 0.072 Uiso 0.68(2) 1 calc PR A 1
H36C H 0.9936 0.7115 0.8075 0.072 Uiso 0.68(2) 1 calc PR A 1
C37A C 0.9761(6) 0.79046(16) 0.7092(6) 0.0376(18) Uani 0.68(2) 1 d PDU A 1
H37A H 0.9796 0.8092 0.7462 0.056 Uiso 0.68(2) 1 calc PR A 1
H37B H 0.9214 0.7993 0.6751 0.056 Uiso 0.68(2) 1 calc PR A 1
H37C H 1.0481 0.7888 0.6902 0.056 Uiso 0.68(2) 1 calc PR A 1
C34B C 0.9469(6) 0.7505(3) 0.7416(7) 0.027(3) Uani 0.32(2) 1 d PDU A 2
C35B C 0.9481(14) 0.7322(7) 0.6732(7) 0.035(3) Uani 0.32(2) 1 d PDU A 2
H35D H 0.9076 0.7489 0.6410 0.052 Uiso 0.32(2) 1 calc PR A 2
H35E H 0.9134 0.7063 0.6739 0.052 Uiso 0.32(2) 1 calc PR A 2
H35F H 1.0241 0.7294 0.6606 0.052 Uiso 0.32(2) 1 calc PR A 2
C36B C 1.0099(9) 0.7250(5) 0.7926(9) 0.031(3) Uani 0.32(2) 1 d PDU A 2
H36D H 1.0078 0.7370 0.8366 0.047 Uiso 0.32(2) 1 calc PR A 2
H36E H 1.0863 0.7225 0.7806 0.047 Uiso 0.32(2) 1 calc PR A 2
H36F H 0.9762 0.6989 0.7935 0.047 Uiso 0.32(2) 1 calc PR A 2
C37B C 0.9940(10) 0.7915(3) 0.7418(14) 0.049(4) Uani 0.32(2) 1 d PDU A 2
H37D H 0.9525 0.8075 0.7090 0.074 Uiso 0.32(2) 1 calc PR A 2
H37E H 1.0711 0.7903 0.7306 0.074 Uiso 0.32(2) 1 calc PR A 2
H37F H 0.9891 0.8031 0.7860 0.074 Uiso 0.32(2) 1 calc PR A 2
O5 O 0.69504(14) 0.85575(5) 0.61832(8) 0.0193(4) Uani 1 1 d . . .
O10 O 0.64478(14) 0.91411(5) 0.73715(8) 0.0181(4) Uani 1 1 d . . .
N1 N 0.51804(16) 0.79995(6) 0.55558(10) 0.0173(4) Uani 1 1 d . . .
N2 N 0.73892(16) 0.80045(6) 0.50697(10) 0.0162(4) Uani 1 1 d . . .
N3 N 0.60427(17) 1.00202(6) 0.70006(10) 0.0178(4) Uani 1 1 d . . .
N4 N 0.61954(17) 0.97715(6) 0.83914(10) 0.0179(4) Uani 1 1 d . . .
C1 C 0.3768(2) 0.82498(9) 0.47398(15) 0.0302(7) Uani 1 1 d . . .
H1A H 0.3282 0.8167 0.5085 0.045 Uiso 1 1 calc R A .
H1B H 0.3580 0.8106 0.4328 0.045 Uiso 1 1 calc R . .
H1C H 0.3680 0.8531 0.4660 0.045 Uiso 1 1 calc R . .
C2 C 0.4947(2) 0.81641(8) 0.49655(13) 0.0206(5) Uani 1 1 d . A .
C3 C 0.5742(2) 0.82665(8) 0.45226(13) 0.0212(6) Uani 1 1 d . . .
H3A H 0.5502 0.8434 0.4167 0.025 Uiso 1 1 calc R A .
C4 C 0.6851(2) 0.81535(8) 0.45362(12) 0.0193(5) Uani 1 1 d . A .
C5 C 0.7424(2) 0.82018(10) 0.38996(13) 0.0297(7) Uani 1 1 d . . .
H5A H 0.8186 0.8114 0.3965 0.045 Uiso 1 1 calc R A .
H5B H 0.7410 0.8478 0.3769 0.045 Uiso 1 1 calc R . .
H5C H 0.7048 0.8045 0.3550 0.045 Uiso 1 1 calc R . .
C6 C 0.4318(2) 0.78144(8) 0.59086(13) 0.0206(5) Uani 1 1 d . A .
C7 C 0.3985(2) 0.74328(9) 0.57251(14) 0.0256(6) Uani 1 1 d . . .
C8 C 0.3149(2) 0.72573(9) 0.60702(16) 0.0323(7) Uani 1 1 d . A .
H8A H 0.2917 0.6999 0.5956 0.039 Uiso 1 1 calc R . .
C9 C 0.2660(2) 0.74535(10) 0.65716(16) 0.0377(8) Uani 1 1 d . . .
H9A H 0.2089 0.7331 0.6798 0.045 Uiso 1 1 calc R A .
C10 C 0.2994(2) 0.78251(10) 0.67459(15) 0.0330(7) Uani 1 1 d . A .
H10A H 0.2650 0.7956 0.7094 0.040 Uiso 1 1 calc R . .
C11 C 0.3830(2) 0.80157(9) 0.64224(14) 0.0253(6) Uani 1 1 d . . .
C12 C 0.4157(2) 0.84280(9) 0.66337(15) 0.0297(7) Uani 1 1 d . A .
H12A H 0.4836 0.8499 0.6405 0.036 Uiso 1 1 calc R . .
C13 C 0.3267(3) 0.87264(10) 0.64262(17) 0.0438(8) Uani 1 1 d . . .
H13A H 0.3107 0.8710 0.5945 0.066 Uiso 1 1 calc R A .
H13B H 0.3525 0.8991 0.6543 0.066 Uiso 1 1 calc R . .
H13C H 0.2600 0.8669 0.6658 0.066 Uiso 1 1 calc R . .
C14 C 0.4420(2) 0.84529(10) 0.73838(16) 0.0353(7) Uani 1 1 d . . .
H14A H 0.4991 0.8262 0.7513 0.053 Uiso 1 1 calc R A .
H14B H 0.3757 0.8396 0.7619 0.053 Uiso 1 1 calc R . .
H14C H 0.4680 0.8717 0.7499 0.053 Uiso 1 1 calc R . .
C15 C 0.4484(2) 0.72044(9) 0.51655(16) 0.0337(7) Uani 1 1 d . A .
H15A H 0.5161 0.7346 0.5041 0.040 Uiso 1 1 calc R . .
C16 C 0.3699(4) 0.71830(12) 0.45468(18) 0.0566(10) Uani 1 1 d . . .
H16A H 0.3493 0.7449 0.4404 0.085 Uiso 1 1 calc R A .
H16B H 0.3039 0.7037 0.4652 0.085 Uiso 1 1 calc R . .
H16C H 0.4062 0.7050 0.4189 0.085 Uiso 1 1 calc R . .
C17 C 0.4813(4) 0.67930(11) 0.5375(2) 0.0551(10) Uani 1 1 d . . .
H17A H 0.5322 0.6805 0.5768 0.083 Uiso 1 1 calc R A .
H17B H 0.5172 0.6663 0.5012 0.083 Uiso 1 1 calc R . .
H17C H 0.4158 0.6645 0.5482 0.083 Uiso 1 1 calc R . .
C21 C 1.0576(2) 0.75262(10) 0.50364(14) 0.0320(7) Uani 1 1 d . . .
H21A H 1.1291 0.7416 0.5042 0.038 Uiso 1 1 calc R . .
C22 C 1.0447(2) 0.79235(10) 0.51118(14) 0.0309(7) Uani 1 1 d . A .
H22A H 1.1079 0.8085 0.5169 0.037 Uiso 1 1 calc R . .
C23 C 0.9405(2) 0.80965(9) 0.51064(13) 0.0240(6) Uani 1 1 d D . .
C24 C 0.9323(2) 0.85376(9) 0.51681(16) 0.0333(7) Uani 1 1 d D A .
H24A H 0.8530 0.8609 0.5178 0.040 Uiso 1 1 calc R . .
C25 C 0.9911(3) 0.86905(11) 0.57984(17) 0.0486(9) Uani 1 1 d D . .
H25A H 0.9615 0.8562 0.6185 0.073 Uiso 1 1 calc R A .
H25B H 0.9802 0.8974 0.5830 0.073 Uiso 1 1 calc R . .
H25C H 1.0697 0.8634 0.5788 0.073 Uiso 1 1 calc R . .
C26 C 0.9809(3) 0.87478(11) 0.45689(18) 0.0506(9) Uani 1 1 d D . .
H26A H 0.9439 0.8654 0.4155 0.076 Uiso 1 1 calc R A .
H26B H 1.0595 0.8691 0.4564 0.076 Uiso 1 1 calc R . .
H26C H 0.9699 0.9031 0.4609 0.076 Uiso 1 1 calc R . .
C18 C 0.8493(2) 0.78473(8) 0.50362(12) 0.0189(5) Uani 1 1 d D A .
C19 C 0.8611(2) 0.74405(8) 0.49603(13) 0.0255(6) Uani 1 1 d D . .
C20 C 0.9671(2) 0.72888(9) 0.49531(15) 0.0326(7) Uani 1 1 d D A .
H20A H 0.9769 0.7016 0.4889 0.039 Uiso 1 1 calc R . .
C27A C 0.7630(4) 0.71653(16) 0.4916(5) 0.0304(18) Uani 0.58(3) 1 d PDU A 1
H27A H 0.7026 0.7290 0.5157 0.037 Uiso 0.58(3) 1 calc PR A 1
C28A C 0.7880(11) 0.6769(3) 0.5240(7) 0.040(3) Uani 0.58(3) 1 d PDU A 1
H28A H 0.8137 0.6808 0.5704 0.060 Uiso 0.58(3) 1 calc PR A 1
H28B H 0.8451 0.6636 0.5001 0.060 Uiso 0.58(3) 1 calc PR A 1
H28C H 0.7213 0.6609 0.5222 0.060 Uiso 0.58(3) 1 calc PR A 1
C29A C 0.7225(12) 0.7112(4) 0.4189(6) 0.047(3) Uani 0.58(3) 1 d PDU A 1
H29A H 0.7069 0.7369 0.3989 0.071 Uiso 0.58(3) 1 calc PR A 1
H29B H 0.6556 0.6953 0.4167 0.071 Uiso 0.58(3) 1 calc PR A 1
H29C H 0.7793 0.6980 0.3946 0.071 Uiso 0.58(3) 1 calc PR A 1
C27B C 0.7635(6) 0.7175(2) 0.4785(8) 0.038(3) Uani 0.42(3) 1 d PDU A 2
H27B H 0.6951 0.7330 0.4843 0.046 Uiso 0.42(3) 1 calc PR A 2
C28B C 0.7612(18) 0.6820(4) 0.5246(8) 0.044(4) Uani 0.42(3) 1 d PDU A 2
H28D H 0.7619 0.6910 0.5708 0.066 Uiso 0.42(3) 1 calc PR A 2
H28E H 0.8257 0.6656 0.5184 0.066 Uiso 0.42(3) 1 calc PR A 2
H28F H 0.6944 0.6668 0.5142 0.066 Uiso 0.42(3) 1 calc PR A 2
C29B C 0.7622(16) 0.7042(4) 0.4059(7) 0.045(3) Uani 0.42(3) 1 d PDU A 2
H29D H 0.7640 0.7271 0.3769 0.067 Uiso 0.42(3) 1 calc PR A 2
H29E H 0.6953 0.6891 0.3951 0.067 Uiso 0.42(3) 1 calc PR A 2
H29F H 0.8265 0.6877 0.3993 0.067 Uiso 0.42(3) 1 calc PR A 2
C30 C 0.5921(2) 0.72101(8) 0.78604(14) 0.0240(6) Uani 1 1 d . A .
C31 C 0.4748(2) 0.72381(10) 0.80751(18) 0.0399(8) Uani 1 1 d . . .
H31A H 0.4735 0.7389 0.8488 0.060 Uiso 1 1 calc R A .
H31B H 0.4462 0.6974 0.8148 0.060 Uiso 1 1 calc R . .
H31C H 0.4291 0.7369 0.7727 0.060 Uiso 1 1 calc R . .
C32 C 0.5964(3) 0.69759(9) 0.72207(15) 0.0343(7) Uani 1 1 d . . .
H32A H 0.6725 0.6960 0.7091 0.052 Uiso 1 1 calc R A .
H32B H 0.5515 0.7106 0.6868 0.052 Uiso 1 1 calc R . .
H32C H 0.5681 0.6711 0.7291 0.052 Uiso 1 1 calc R . .
C33 C 0.6645(2) 0.70273(9) 0.84133(14) 0.0306(7) Uani 1 1 d . . .
H33A H 0.7399 0.7009 0.8273 0.046 Uiso 1 1 calc R A .
H33B H 0.6373 0.6765 0.8511 0.046 Uiso 1 1 calc R . .
H33C H 0.6630 0.7191 0.8813 0.046 Uiso 1 1 calc R . .
C38 C 0.4314(2) 1.03583(9) 0.66747(15) 0.0294(6) Uani 1 1 d . . .
H38A H 0.4689 1.0388 0.6260 0.044 Uiso 1 1 calc R A .
H38B H 0.4157 1.0618 0.6855 0.044 Uiso 1 1 calc R . .
H38C H 0.3626 1.0215 0.6587 0.044 Uiso 1 1 calc R . .
C39 C 0.5043(2) 1.01329(8) 0.71729(13) 0.0209(5) Uani 1 1 d . A .
C40 C 0.4638(2) 1.00648(8) 0.77951(13) 0.0236(6) Uani 1 1 d . . .
H40A H 0.3876 1.0111 0.7829 0.028 Uiso 1 1 calc R A .
C41 C 0.5208(2) 0.99358(8) 0.83818(13) 0.0216(6) Uani 1 1 d . A .
C42 C 0.4656(2) 1.00136(9) 0.90231(14) 0.0309(7) Uani 1 1 d . . .
H42A H 0.5119 0.9914 0.9398 0.046 Uiso 1 1 calc R A .
H42B H 0.3944 0.9881 0.9011 0.046 Uiso 1 1 calc R . .
H42C H 0.4548 1.0296 0.9075 0.046 Uiso 1 1 calc R . .
C43 C 0.6530(2) 1.02121(8) 0.64500(12) 0.0184(5) Uani 1 1 d . A .
C44 C 0.6850(2) 1.06060(8) 0.65264(13) 0.0220(6) Uani 1 1 d . . .
C45 C 0.7304(2) 1.07958(8) 0.59881(14) 0.0250(6) Uani 1 1 d . A .
H45A H 0.7523 1.1062 0.6030 0.030 Uiso 1 1 calc R . .
C46 C 0.7436(2) 1.06004(8) 0.53975(14) 0.0252(6) Uani 1 1 d . . .
H46A H 0.7719 1.0735 0.5031 0.030 Uiso 1 1 calc R A .
C47 C 0.7154(2) 1.02087(8) 0.53403(14) 0.0243(6) Uani 1 1 d . A .
H47A H 0.7262 1.0076 0.4935 0.029 Uiso 1 1 calc R . .
C48 C 0.6716(2) 1.00051(8) 0.58633(13) 0.0201(5) Uani 1 1 d . . .
C49 C 0.6460(2) 0.95696(8) 0.57904(13) 0.0233(6) Uani 1 1 d . A .
H49A H 0.6647 0.9446 0.6231 0.028 Uiso 1 1 calc R . .
C50 C 0.5248(3) 0.94892(10) 0.5625(2) 0.0507(10) Uani 1 1 d . . .
H50A H 0.4806 0.9620 0.5951 0.076 Uiso 1 1 calc R A .
H50B H 0.5113 0.9206 0.5637 0.076 Uiso 1 1 calc R . .
H50C H 0.5044 0.9590 0.5179 0.076 Uiso 1 1 calc R . .
C51 C 0.7149(3) 0.93641(9) 0.52851(15) 0.0364(7) Uani 1 1 d . . .
H51A H 0.7929 0.9415 0.5394 0.055 Uiso 1 1 calc R A .
H51B H 0.6950 0.9464 0.4839 0.055 Uiso 1 1 calc R . .
H51C H 0.7013 0.9081 0.5298 0.055 Uiso 1 1 calc R . .
C52 C 0.6795(3) 1.08296(8) 0.71780(14) 0.0287(6) Uani 1 1 d . A .
H52A H 0.6380 1.0666 0.7490 0.034 Uiso 1 1 calc R . .
C53 C 0.7961(3) 1.08861(10) 0.74812(16) 0.0404(8) Uani 1 1 d . . .
H53A H 0.8323 1.0631 0.7532 0.061 Uiso 1 1 calc R A .
H53B H 0.7931 1.1012 0.7917 0.061 Uiso 1 1 calc R . .
H53C H 0.8377 1.1052 0.7188 0.061 Uiso 1 1 calc R . .
C54 C 0.6211(3) 1.12231(9) 0.70951(17) 0.0392(8) Uani 1 1 d . . .
H54A H 0.5466 1.1181 0.6903 0.059 Uiso 1 1 calc R A .
H54B H 0.6616 1.1391 0.6799 0.059 Uiso 1 1 calc R . .
H54C H 0.6178 1.1350 0.7530 0.059 Uiso 1 1 calc R . .
C55 C 0.6767(2) 0.96600(8) 0.90125(12) 0.0200(5) Uani 1 1 d . A .
C56 C 0.7549(2) 0.99189(8) 0.93038(13) 0.0239(6) Uani 1 1 d . . .
C57 C 0.8071(2) 0.98099(9) 0.99092(14) 0.0317(7) Uani 1 1 d . A .
H57A H 0.8593 0.9982 1.0121 0.038 Uiso 1 1 calc R . .
C58 C 0.7843(3) 0.94570(10) 1.02063(14) 0.0338(7) Uani 1 1 d . . .
H58A H 0.8194 0.9391 1.0623 0.041 Uiso 1 1 calc R A .
C59 C 0.7108(2) 0.92015(9) 0.98990(14) 0.0294(6) Uani 1 1 d . A .
H59A H 0.6970 0.8957 1.0104 0.035 Uiso 1 1 calc R . .
C60 C 0.6559(2) 0.92921(8) 0.92925(13) 0.0243(6) Uani 1 1 d . . .
C61 C 0.5797(3) 0.89902(9) 0.89571(14) 0.0315(7) Uani 1 1 d . A .
H61A H 0.5652 0.9073 0.8485 0.038 Uiso 1 1 calc R . .
C62 C 0.6319(3) 0.85862(10) 0.89515(17) 0.0459(9) Uani 1 1 d . . .
H62A H 0.7024 0.8602 0.8743 0.069 Uiso 1 1 calc R A .
H62B H 0.5833 0.8405 0.8700 0.069 Uiso 1 1 calc R . .
H62C H 0.6438 0.8491 0.9409 0.069 Uiso 1 1 calc R . .
C63 C 0.4689(3) 0.89673(11) 0.92789(19) 0.0469(9) Uani 1 1 d . . .
H63A H 0.4350 0.9228 0.9276 0.070 Uiso 1 1 calc R A .
H63B H 0.4803 0.8875 0.9738 0.070 Uiso 1 1 calc R . .
H63C H 0.4207 0.8784 0.9028 0.070 Uiso 1 1 calc R . .
C64 C 0.7829(2) 1.03066(8) 0.89873(14) 0.0283(6) Uani 1 1 d . A .
H64A H 0.7526 1.0300 0.8517 0.034 Uiso 1 1 calc R . .
C65 C 0.9069(3) 1.03669(11) 0.89723(18) 0.0427(8) Uani 1 1 d . . .
H65A H 0.9396 1.0145 0.8748 0.064 Uiso 1 1 calc R A .
H65B H 0.9388 1.0386 0.9428 0.064 Uiso 1 1 calc R . .
H65C H 0.9218 1.0609 0.8732 0.064 Uiso 1 1 calc R . .
C66 C 0.7288(3) 1.06472(10) 0.93302(19) 0.0504(9) Uani 1 1 d . . .
H66A H 0.6495 1.0602 0.9330 0.076 Uiso 1 1 calc R A .
H66B H 0.7431 1.0891 0.9093 0.076 Uiso 1 1 calc R . .
H66C H 0.7591 1.0668 0.9789 0.076 Uiso 1 1 calc R . .
C76A C 0.9060(4) 0.89366(16) 0.1986(3) 0.0613(14) Uani 0.837(6) 1 d PDU B 1
H76A H 0.9588 0.8932 0.2370 0.092 Uiso 0.837(6) 1 calc PR B 1
H76B H 0.8984 0.9205 0.1818 0.092 Uiso 0.837(6) 1 calc PR B 1
H76C H 0.9321 0.8767 0.1636 0.092 Uiso 0.837(6) 1 calc PR B 1
C75A C 0.7974(3) 0.87932(17) 0.2190(2) 0.0562(13) Uani 0.837(6) 1 d PDU B 1
H75A H 0.8049 0.8523 0.2363 0.067 Uiso 0.837(6) 1 calc PR B 1
H75B H 0.7713 0.8962 0.2548 0.067 Uiso 0.837(6) 1 calc PR B 1
O11A O 0.7204(3) 0.87994(14) 0.16436(18) 0.0486(10) Uani 0.837(6) 1 d PDU B 1
C77A C 0.6139(3) 0.87250(15) 0.1813(2) 0.0438(10) Uani 0.837(6) 1 d PDU B 1
H77A H 0.5909 0.8928 0.2127 0.053 Uiso 0.837(6) 1 calc PR B 1
H77B H 0.6111 0.8468 0.2038 0.053 Uiso 0.837(6) 1 calc PR B 1
C78A C 0.5362(4) 0.87235(18) 0.1208(3) 0.0519(15) Uani 0.837(6) 1 d PDU B 1
H78A H 0.4616 0.8671 0.1341 0.078 Uiso 0.837(6) 1 calc PR B 1
H78B H 0.5581 0.8519 0.0900 0.078 Uiso 0.837(6) 1 calc PR B 1
H78C H 0.5383 0.8979 0.0988 0.078 Uiso 0.837(6) 1 calc PR B 1
C76B C 0.855(2) 0.8876(8) 0.2458(12) 0.064(5) Uani 0.163(6) 1 d PDU B 2
H76D H 0.9079 0.8763 0.2790 0.096 Uiso 0.163(6) 1 calc PR B 2
H76E H 0.7934 0.8988 0.2681 0.096 Uiso 0.163(6) 1 calc PR B 2
H76F H 0.8915 0.9082 0.2211 0.096 Uiso 0.163(6) 1 calc PR B 2
C75B C 0.8151(17) 0.8564(6) 0.1992(12) 0.056(3) Uani 0.163(6) 1 d PDU B 2
H75C H 0.8781 0.8450 0.1770 0.068 Uiso 0.163(6) 1 calc PR B 2
H75D H 0.7807 0.8353 0.2245 0.068 Uiso 0.163(6) 1 calc PR B 2
O11B O 0.7387(16) 0.8708(8) 0.1509(9) 0.056(3) Uani 0.163(6) 1 d PDU B 2
C77B C 0.652(2) 0.8907(8) 0.1763(11) 0.057(3) Uani 0.163(6) 1 d PDU B 2
H77C H 0.6698 0.9189 0.1797 0.069 Uiso 0.163(6) 1 calc PR B 2
H77D H 0.6395 0.8809 0.2215 0.069 Uiso 0.163(6) 1 calc PR B 2
C78B C 0.5487(17) 0.8855(10) 0.1330(18) 0.053(5) Uani 0.163(6) 1 d PDU B 2
H78D H 0.4887 0.9001 0.1520 0.080 Uiso 0.163(6) 1 calc PR B 2
H78E H 0.5296 0.8577 0.1305 0.080 Uiso 0.163(6) 1 calc PR B 2
H78F H 0.5604 0.8954 0.0884 0.080 Uiso 0.163(6) 1 calc PR B 2

loop_
_atom_site_aniso_label
_atom_site_aniso_U_11
_atom_site_aniso_U_22
_atom_site_aniso_U_33
_atom_site_aniso_U_23
_atom_site_aniso_U_13
_atom_site_aniso_U_12
Zr1 0.02083(13) 0.01401(12) 0.01438(12) -0.00131(9) 0.00061(9) -0.00132(9)
Ga1 0.01164(13) 0.01467(13) 0.01332(13) -0.00122(10) -0.00029(10) 0.00018(10)
Ga2 0.01557(13) 0.01455(13) 0.01306(13) 0.00004(10) 0.00092(10) -0.00018(10)
Si2A 0.0155(11) 0.0201(11) 0.0140(12) -0.0029(8) -0.0032(7) 0.0006(8)
O8A 0.0183(19) 0.0293(19) 0.022(2) -0.0017(16) 0.0033(15) -0.0056(15)
C67A 0.023(3) 0.028(3) 0.033(3) 0.000(2) 0.003(2) -0.007(2)
C68A 0.045(4) 0.049(5) 0.042(5) 0.000(4) 0.022(3) -0.016(3)
C69A 0.063(5) 0.048(4) 0.038(3) -0.009(3) 0.011(3) -0.036(3)
C70A 0.036(4) 0.053(4) 0.096(6) 0.044(4) 0.010(4) -0.002(3)
O9A 0.0231(19) 0.0250(19) 0.0188(18) 0.0018(15) -0.0037(15) 0.0018(15)
C71A 0.027(3) 0.033(3) 0.024(3) 0.004(2) -0.007(2) 0.009(2)
C72A 0.045(4) 0.057(4) 0.035(3) -0.005(3) -0.020(3) 0.009(3)
C73A 0.045(4) 0.042(3) 0.031(3) 0.013(3) 0.005(3) 0.007(3)
C74A 0.026(5) 0.039(4) 0.039(4) 0.002(3) 0.002(3) 0.010(3)
O6 0.0165(9) 0.0188(9) 0.0255(10) -0.0010(7) 0.0019(7) -0.0023(7)
O7 0.0203(9) 0.0215(9) 0.0249(10) -0.0043(8) 0.0017(7) -0.0004(7)
Si2B 0.0143(11) 0.0212(11) 0.0152(12) -0.0040(8) -0.0061(7) 0.0009(8)
O8B 0.018(2) 0.033(2) 0.023(2) -0.0018(17) 0.0027(16) -0.0094(17)
C67B 0.025(3) 0.027(3) 0.032(3) 0.002(2) 0.004(2) -0.010(2)
C68B 0.025(3) 0.044(4) 0.032(3) 0.012(3) 0.006(2) 0.002(3)
C69B 0.020(3) 0.068(5) 0.032(4) 0.016(4) 0.002(3) -0.011(3)
C70B 0.095(6) 0.031(3) 0.051(4) -0.003(3) 0.012(4) -0.015(4)
O9B 0.0235(19) 0.032(2) 0.024(2) 0.0023(17) -0.0098(16) 0.0000(16)
C71B 0.031(3) 0.045(3) 0.025(3) 0.007(3) -0.007(2) 0.008(3)
C72B 0.046(4) 0.071(5) 0.039(4) -0.006(4) -0.024(3) 0.003(3)
C73B 0.063(4) 0.092(6) 0.042(4) 0.025(4) 0.008(3) 0.000(4)
C74B 0.045(6) 0.041(4) 0.065(6) 0.004(4) -0.017(4) 0.014(4)
O1 0.0174(9) 0.0161(9) 0.0174(9) 0.0010(7) -0.0006(7) 0.0008(7)
O2 0.0316(10) 0.0174(9) 0.0160(9) -0.0006(7) 0.0006(8) -0.0016(8)
O3 0.0203(9) 0.0197(9) 0.0237(10) 0.0023(8) 0.0047(7) 0.0021(7)
Si1 0.0161(3) 0.0163(3) 0.0153(3) 0.0015(3) 0.0007(3) 0.0008(3)
O4 0.0171(9) 0.0290(10) 0.0201(9) 0.0037(8) 0.0021(7) 0.0035(8)
C34A 0.014(3) 0.033(3) 0.025(3) 0.002(2) 0.002(2) 0.003(2)
C35A 0.028(3) 0.023(3) 0.034(3) 0.002(2) 0.008(2) 0.003(2)
C36A 0.023(3) 0.089(6) 0.032(3) 0.010(4) 0.001(2) 0.013(3)
C37A 0.021(3) 0.034(2) 0.059(5) -0.002(3) 0.015(3) -0.006(2)
C34B 0.019(5) 0.032(5) 0.031(5) 0.002(4) 0.008(5) 0.003(4)
C35B 0.025(6) 0.045(8) 0.033(5) 0.002(5) 0.001(5) 0.013(6)
C36B 0.019(6) 0.037(6) 0.037(5) -0.001(5) -0.008(5) 0.001(4)
C37B 0.034(6) 0.032(5) 0.082(10) 0.002(6) 0.007(7) 0.001(4)
O5 0.0258(10) 0.0155(9) 0.0166(9) -0.0006(7) 0.0006(7) -0.0003(7)
O10 0.0194(9) 0.0170(9) 0.0181(9) -0.0012(7) 0.0017(7) -0.0036(7)
N1 0.0125(10) 0.0199(11) 0.0193(11) -0.0011(9) -0.0010(8) 0.0017(8)
N2 0.0131(10) 0.0198(11) 0.0156(10) -0.0011(8) 0.0004(8) 0.0008(8)
N3 0.0186(11) 0.0188(11) 0.0159(11) 0.0016(9) 0.0002(8) 0.0000(9)
N4 0.0186(11) 0.0205(11) 0.0145(10) -0.0005(8) 0.0008(8) 0.0004(9)
C1 0.0187(14) 0.0425(18) 0.0287(16) 0.0046(13) -0.0044(12) 0.0061(12)
C2 0.0169(13) 0.0232(14) 0.0211(13) -0.0050(11) -0.0028(10) 0.0039(10)
C3 0.0223(13) 0.0256(14) 0.0153(13) 0.0004(11) -0.0028(10) 0.0054(11)
C4 0.0205(13) 0.0215(13) 0.0159(13) -0.0035(10) 0.0008(10) -0.0025(10)
C5 0.0262(15) 0.0457(18) 0.0176(14) 0.0021(13) 0.0028(11) 0.0008(13)
C6 0.0108(12) 0.0280(14) 0.0226(13) 0.0029(11) -0.0033(10) 0.0006(10)
C7 0.0121(12) 0.0320(16) 0.0322(15) -0.0006(12) -0.0029(11) -0.0013(11)
C8 0.0206(14) 0.0349(17) 0.0413(18) -0.0019(14) 0.0005(13) -0.0093(12)
C9 0.0194(15) 0.053(2) 0.0415(18) 0.0006(16) 0.0082(13) -0.0122(14)
C10 0.0179(14) 0.050(2) 0.0320(16) -0.0064(14) 0.0059(12) -0.0043(13)
C11 0.0132(12) 0.0350(16) 0.0276(15) -0.0023(12) 0.0008(11) 0.0015(11)
C12 0.0210(14) 0.0334(16) 0.0358(17) -0.0074(13) 0.0115(12) -0.0009(12)
C13 0.049(2) 0.043(2) 0.0395(19) -0.0031(16) 0.0046(16) 0.0107(16)
C14 0.0253(15) 0.0416(18) 0.0390(18) -0.0108(14) 0.0014(13) 0.0007(13)
C15 0.0197(14) 0.0346(17) 0.0472(19) -0.0120(14) 0.0056(13) -0.0070(12)
C16 0.073(3) 0.058(2) 0.038(2) -0.0132(18) -0.0026(19) 0.018(2)
C17 0.066(3) 0.047(2) 0.051(2) -0.0128(18) -0.0068(19) 0.0215(19)
C21 0.0162(14) 0.051(2) 0.0288(16) 0.0068(14) 0.0047(11) 0.0113(13)
C22 0.0161(13) 0.052(2) 0.0251(15) -0.0002(14) 0.0029(11) -0.0025(13)
C23 0.0178(13) 0.0365(16) 0.0183(13) -0.0021(12) 0.0046(10) -0.0015(12)
C24 0.0203(14) 0.0355(17) 0.0447(18) -0.0099(14) 0.0072(13) -0.0073(12)
C25 0.055(2) 0.056(2) 0.0355(19) -0.0166(17) 0.0126(16) -0.0165(18)
C26 0.068(3) 0.039(2) 0.044(2) -0.0028(16) 0.0041(18) -0.0191(18)
C18 0.0151(12) 0.0286(14) 0.0129(12) -0.0018(10) 0.0016(9) 0.0032(11)
C19 0.0208(14) 0.0302(15) 0.0257(14) -0.0024(12) 0.0030(11) 0.0048(12)
C20 0.0277(16) 0.0341(17) 0.0365(17) 0.0036(13) 0.0068(13) 0.0119(13)
C27A 0.024(3) 0.024(3) 0.044(3) -0.007(3) 0.001(3) 0.007(3)
C28A 0.031(5) 0.026(3) 0.063(4) 0.000(3) 0.003(3) 0.005(3)
C29A 0.034(5) 0.054(5) 0.052(4) -0.004(3) -0.012(4) -0.003(4)
C27B 0.025(5) 0.025(5) 0.064(5) -0.011(4) 0.002(4) 0.003(4)
C28B 0.029(7) 0.041(6) 0.063(5) -0.008(5) 0.009(5) -0.008(6)
C29B 0.026(6) 0.047(6) 0.059(5) -0.008(4) -0.013(5) 0.001(5)
C30 0.0237(14) 0.0237(14) 0.0251(14) 0.0047(11) 0.0047(11) -0.0041(11)
C31 0.0245(16) 0.047(2) 0.049(2) 0.0127(16) 0.0094(14) -0.0062(14)
C32 0.0474(19) 0.0255(16) 0.0304(16) 0.0007(13) 0.0051(14) -0.0109(14)
C33 0.0348(16) 0.0310(16) 0.0266(15) 0.0091(12) 0.0061(13) 0.0010(13)
C38 0.0213(14) 0.0356(16) 0.0309(16) 0.0052(13) -0.0011(12) 0.0041(12)
C39 0.0168(13) 0.0212(13) 0.0242(14) 0.0001(11) -0.0019(10) 0.0000(10)
C40 0.0153(13) 0.0300(15) 0.0256(14) -0.0007(12) 0.0022(11) 0.0022(11)
C41 0.0205(13) 0.0231(14) 0.0215(14) -0.0017(11) 0.0049(11) -0.0003(11)
C42 0.0292(15) 0.0402(18) 0.0240(15) -0.0011(13) 0.0088(12) 0.0071(13)
C43 0.0155(12) 0.0216(13) 0.0177(13) 0.0066(10) -0.0019(10) 0.0022(10)
C44 0.0227(13) 0.0218(14) 0.0213(14) 0.0046(11) -0.0009(11) 0.0028(11)
C45 0.0246(14) 0.0224(14) 0.0277(15) 0.0060(12) -0.0004(11) -0.0015(11)
C46 0.0250(14) 0.0279(15) 0.0229(14) 0.0106(12) 0.0038(11) 0.0011(12)
C47 0.0237(14) 0.0293(15) 0.0199(14) 0.0031(11) 0.0017(11) 0.0032(11)
C48 0.0170(12) 0.0233(14) 0.0197(13) 0.0034(11) -0.0020(10) 0.0027(10)
C49 0.0302(15) 0.0234(14) 0.0163(13) 0.0015(11) 0.0004(11) 0.0005(11)
C50 0.0352(19) 0.0348(19) 0.082(3) -0.0136(19) 0.0008(18) -0.0098(15)
C51 0.054(2) 0.0265(16) 0.0301(17) 0.0008(13) 0.0114(15) 0.0031(14)
C52 0.0398(17) 0.0225(14) 0.0242(15) 0.0023(12) 0.0048(12) -0.0068(13)
C53 0.054(2) 0.0359(18) 0.0305(17) 0.0001(14) -0.0053(15) -0.0117(16)
C54 0.056(2) 0.0235(16) 0.0400(18) -0.0020(14) 0.0150(16) 0.0025(15)
C55 0.0206(13) 0.0273(14) 0.0122(12) -0.0008(10) 0.0023(10) 0.0046(11)
C56 0.0246(14) 0.0286(15) 0.0187(13) -0.0025(11) 0.0023(11) 0.0010(12)
C57 0.0308(16) 0.0412(18) 0.0221(15) -0.0006(13) -0.0061(12) -0.0017(13)
C58 0.0328(16) 0.0495(19) 0.0183(14) 0.0068(13) -0.0041(12) 0.0012(14)
C59 0.0354(16) 0.0330(16) 0.0203(14) 0.0083(12) 0.0041(12) 0.0004(13)
C60 0.0276(14) 0.0287(15) 0.0171(13) 0.0002(11) 0.0057(11) 0.0012(12)
C61 0.0447(18) 0.0315(16) 0.0181(14) 0.0070(12) -0.0007(12) -0.0103(14)
C62 0.067(2) 0.0360(19) 0.0352(18) -0.0044(15) 0.0097(17) -0.0049(17)
C63 0.0383(19) 0.044(2) 0.058(2) 0.0037(17) 0.0002(17) -0.0141(16)
C64 0.0323(16) 0.0287(15) 0.0234(14) -0.0023(12) -0.0040(12) -0.0036(12)
C65 0.0371(18) 0.043(2) 0.047(2) 0.0077(16) -0.0029(15) -0.0114(15)
C66 0.065(2) 0.0327(19) 0.054(2) 0.0004(16) 0.0055(19) 0.0069(17)
C76A 0.047(2) 0.067(3) 0.068(3) -0.004(3) -0.006(2) 0.003(2)
C75A 0.049(2) 0.065(3) 0.053(3) 0.003(2) -0.011(2) -0.003(2)
O11A 0.0313(17) 0.069(3) 0.0456(19) 0.0160(17) 0.0004(14) -0.0010(16)
C77A 0.037(2) 0.047(2) 0.048(2) 0.0082(19) 0.0030(17) -0.0150(19)
C78A 0.040(2) 0.066(4) 0.049(3) 0.017(3) -0.005(2) -0.018(2)
C76B 0.037(9) 0.085(10) 0.069(10) -0.021(8) 0.003(7) 0.005(9)
C75B 0.044(5) 0.069(6) 0.056(6) 0.001(5) -0.006(5) 0.001(5)
O11B 0.043(4) 0.068(5) 0.055(5) 0.008(5) -0.002(4) 0.001(4)
C77B 0.043(6) 0.072(6) 0.056(6) 0.006(6) 0.000(5) -0.001(5)
C78B 0.033(6) 0.073(12) 0.054(11) 0.015(10) 0.003(7) -0.021(9)

loop_
_atom_type_symbol
_atom_type_description
_atom_type_scat_dispersion_real
_atom_type_scat_dispersion_imag
_atom_type_scat_source
C C 0.0033 0.0016 'International Tables Vol C Tables 4.2.6.8 and 6.1.1.4'
H H 0.0000 0.0000 'International Tables Vol C Tables 4.2.6.8 and 6.1.1.4'
N N 0.0061 0.0033 'International Tables Vol C Tables 4.2.6.8 and 6.1.1.4'
O O 0.0106 0.0060 'International Tables Vol C Tables 4.2.6.8 and 6.1.1.4'
Si Si 0.0817 0.0704 'International Tables Vol C Tables 4.2.6.8 and 6.1.1.4'
Ga Ga 0.2307 1.6083 'International Tables Vol C Tables 4.2.6.8 and 6.1.1.4'
Zr Zr -2.9673 0.5597 'International Tables Vol C Tables 4.2.6.8 and 6.1.1.4'

loop_
_geom_angle_atom_site_label_1
_geom_angle_atom_site_label_2
_geom_angle_atom_site_label_3
_geom_angle
O5 Zr1 O10 112.10(7)
O5 Zr1 O2 99.97(7)
O10 Zr1 O2 117.53(7)
O5 Zr1 O7 115.83(7)
O10 Zr1 O7 99.50(7)
O2 Zr1 O7 112.78(8)
O1 Ga1 O5 110.32(8)
O1 Ga1 N1 113.91(8)
O5 Ga1 N1 111.06(8)
O1 Ga1 N2 116.89(8)
O5 Ga1 N2 106.11(8)
N1 Ga1 N2 97.78(9)
O6 Ga2 O10 112.51(8)
O6 Ga2 N3 109.74(8)
O10 Ga2 N3 113.43(8)
O6 Ga2 N4 115.38(8)
O10 Ga2 N4 106.41(8)
N3 Ga2 N4 98.71(9)
O6 Si2A O8A 113.3(2)
O6 Si2A O7 112.40(17)
O8A Si2A O7 103.71(19)
O6 Si2A O9A 105.66(19)
O8A Si2A O9A 112.0(2)
O7 Si2A O9A 109.9(2)
C67A O8A Si2A 133.2(3)
O8A C67A C68A 106.3(4)
O8A C67A C70A 108.7(4)
C68A C67A C70A 111.0(5)
O8A C67A C69A 109.0(4)
C68A C67A C69A 110.2(5)
C70A C67A C69A 111.5(5)
C67A C68A H68A 109.5
C67A C68A H68B 109.5
H68A C68A H68B 109.5
C67A C68A H68C 109.5
H68A C68A H68C 109.5
H68B C68A H68C 109.5
C67A C69A H69A 109.5
C67A C69A H69B 109.5
H69A C69A H69B 109.5
C67A C69A H69C 109.5
H69A C69A H69C 109.5
H69B C69A H69C 109.5
C67A C70A H70A 109.5
C67A C70A H70B 109.5
H70A C70A H70B 109.5
C67A C70A H70C 109.5
H70A C70A H70C 109.5
H70B C70A H70C 109.5
C71A O9A Si2A 131.3(3)
O9A C71A C72A 105.9(4)
O9A C71A C73A 107.9(4)
C72A C71A C73A 110.7(4)
O9A C71A C74A 109.1(5)
C72A C71A C74A 110.9(5)
C73A C71A C74A 112.0(5)
C71A C72A H72A 109.5
C71A C72A H72B 109.5
H72A C72A H72B 109.5
C71A C72A H72C 109.5
H72A C72A H72C 109.5
H72B C72A H72C 109.5
C71A C73A H73A 109.5
C71A C73A H73B 109.5
H73A C73A H73B 109.5
C71A C73A H73C 109.5
H73A C73A H73C 109.5
H73B C73A H73C 109.5
C71A C74A H74A 109.5
C71A C74A H74B 109.5
H74A C74A H74B 109.5
C71A C74A H74C 109.5
H74A C74A H74C 109.5
H74B C74A H74C 109.5
Si2A O6 Ga2 130.29(14)
Si2B O6 Ga2 131.04(13)
Si2A O7 Zr1 136.95(13)
Si2B O7 Zr1 137.23(13)
O6 Si2B O9B 109.8(2)
O6 Si2B O8B 110.4(2)
O9B Si2B O8B 106.5(2)
O6 Si2B O7 110.18(17)
O9B Si2B O7 112.7(2)
O8B Si2B O7 107.2(2)
C67B O8B Si2B 134.2(4)
O8B C67B C68B 105.9(4)
O8B C67B C70B 109.3(4)
C68B C67B C70B 110.6(5)
O8B C67B C69B 108.8(4)
C68B C67B C69B 109.8(4)
C70B C67B C69B 112.2(6)
C67B C68B H68D 109.5
C67B C68B H68E 109.5
H68D C68B H68E 109.5
C67B C68B H68F 109.5
H68D C68B H68F 109.5
H68E C68B H68F 109.5
C67B C69B H69D 109.5
C67B C69B H69E 109.5
H69D C69B H69E 109.5
C67B C69B H69F 109.5
H69D C69B H69F 109.5
H69E C69B H69F 109.5
C67B C70B H70D 109.5
C67B C70B H70E 109.5
H70D C70B H70E 109.5
C67B C70B H70F 109.5
H70D C70B H70F 109.5
H70E C70B H70F 109.5
C71B O9B Si2B 136.3(4)
O9B C71B C72B 106.7(5)
O9B C71B C73B 109.2(4)
C72B C71B C73B 110.3(5)
O9B C71B C74B 109.0(5)
C72B C71B C74B 109.7(5)
C73B C71B C74B 111.9(6)
C71B C72B H72D 109.5
C71B C72B H72E 109.5
H72D C72B H72E 109.5
C71B C72B H72F 109.5
H72D C72B H72F 109.5
H72E C72B H72F 109.5
C71B C73B H73D 109.5
C71B C73B H73E 109.5
H73D C73B H73E 109.5
C71B C73B H73F 109.5
H73D C73B H73F 109.5
H73E C73B H73F 109.5
C71B C74B H74D 109.5
C71B C74B H74E 109.5
H74D C74B H74E 109.5
C71B C74B H74F 109.5
H74D C74B H74F 109.5
H74E C74B H74F 109.5
Si1 O1 Ga1 131.61(11)
Si1 O2 Zr1 136.59(11)
C30 O3 Si1 129.31(16)
O2 Si1 O1 111.16(9)
O2 Si1 O4 111.72(10)
O1 Si1 O4 109.96(9)
O2 Si1 O3 105.01(10)
O1 Si1 O3 112.58(10)
O4 Si1 O3 106.24(10)
C34B O4 Si1 133.6(4)
C34A O4 Si1 129.1(3)
O4 C34A C36A 105.4(4)
O4 C34A C37A 110.5(3)
C36A C34A C37A 112.2(4)
O4 C34A C35A 107.3(4)
C36A C34A C35A 111.2(4)
C37A C34A C35A 109.9(4)
C34A C35A H35A 109.5
C34A C35A H35B 109.5
H35A C35A H35B 109.5
C34A C35A H35C 109.5
H35A C35A H35C 109.5
H35B C35A H35C 109.5
C34A C36A H36A 109.5
C34A C36A H36B 109.5
H36A C36A H36B 109.5
C34A C36A H36C 109.5
H36A C36A H36C 109.5
H36B C36A H36C 109.5
C34A C37A H37A 109.5
C34A C37A H37B 109.5
H37A C37A H37B 109.5
C34A C37A H37C 109.5
H37A C37A H37C 109.5
H37B C37A H37C 109.5
O4 C34B C37B 109.3(6)
O4 C34B C35B 108.6(6)
C37B C34B C35B 111.2(6)
O4 C34B C36B 106.8(6)
C37B C34B C36B 110.4(6)
C35B C34B C36B 110.4(6)
C34B C35B H35D 109.5
C34B C35B H35E 109.5
H35D C35B H35E 109.5
C34B C35B H35F 109.5
H35D C35B H35F 109.5
H35E C35B H35F 109.5
C34B C36B H36D 109.5
C34B C36B H36E 109.5
H36D C36B H36E 109.5
C34B C36B H36F 109.5
H36D C36B H36F 109.5
H36E C36B H36F 109.5
C34B C37B H37D 109.5
C34B C37B H37E 109.5
H37D C37B H37E 109.5
C34B C37B H37F 109.5
H37D C37B H37F 109.5
H37E C37B H37F 109.5
Ga1 O5 Zr1 127.86(9)
Ga2 O10 Zr1 127.03(9)
C2 N1 C6 119.8(2)
C2 N1 Ga1 115.49(17)
C6 N1 Ga1 124.60(16)
C4 N2 C18 121.4(2)
C4 N2 Ga1 116.15(17)
C18 N2 Ga1 122.14(16)
C39 N3 C43 119.1(2)
C39 N3 Ga2 117.97(17)
C43 N3 Ga2 122.61(16)
C41 N4 C55 121.1(2)
C41 N4 Ga2 118.98(17)
C55 N4 Ga2 119.75(16)
C2 C1 H1A 109.5
C2 C1 H1B 109.5
H1A C1 H1B 109.5
C2 C1 H1C 109.5
H1A C1 H1C 109.5
H1B C1 H1C 109.5
N1 C2 C3 123.6(2)
N1 C2 C1 120.2(2)
C3 C2 C1 116.2(2)
C2 C3 C4 128.3(2)
C2 C3 H3A 115.9
C4 C3 H3A 115.9
N2 C4 C3 123.6(2)
N2 C4 C5 120.0(2)
C3 C4 C5 116.4(2)
C4 C5 H5A 109.5
C4 C5 H5B 109.5
H5A C5 H5B 109.5
C4 C5 H5C 109.5
H5A C5 H5C 109.5
H5B C5 H5C 109.5
C11 C6 C7 121.3(2)
C11 C6 N1 119.9(2)
C7 C6 N1 118.8(2)
C8 C7 C6 118.2(3)
C8 C7 C15 118.7(3)
C6 C7 C15 123.1(2)
C9 C8 C7 120.9(3)
C9 C8 H8A 119.5
C7 C8 H8A 119.5
C8 C9 C10 120.2(3)
C8 C9 H9A 119.9
C10 C9 H9A 119.9
C9 C10 C11 121.6(3)
C9 C10 H10A 119.2
C11 C10 H10A 119.2
C6 C11 C10 117.7(3)
C6 C11 C12 123.1(2)
C10 C11 C12 119.1(3)
C11 C12 C13 111.7(3)
C11 C12 C14 111.5(3)
C13 C12 C14 109.9(2)
C11 C12 H12A 107.9
C13 C12 H12A 107.9
C14 C12 H12A 107.9
C12 C13 H13A 109.5
C12 C13 H13B 109.5
H13A C13 H13B 109.5
C12 C13 H13C 109.5
H13A C13 H13C 109.5
H13B C13 H13C 109.5
C12 C14 H14A 109.5
C12 C14 H14B 109.5
H14A C14 H14B 109.5
C12 C14 H14C 109.5
H14A C14 H14C 109.5
H14B C14 H14C 109.5
C7 C15 C17 112.2(3)
C7 C15 C16 111.6(3)
C17 C15 C16 109.1(3)
C7 C15 H15A 107.9
C17 C15 H15A 107.9
C16 C15 H15A 107.9
C15 C16 H16A 109.5
C15 C16 H16B 109.5
H16A C16 H16B 109.5
C15 C16 H16C 109.5
H16A C16 H16C 109.5
H16B C16 H16C 109.5
C15 C17 H17A 109.5
C15 C17 H17B 109.5
H17A C17 H17B 109.5
C15 C17 H17C 109.5
H17A C17 H17C 109.5
H17B C17 H17C 109.5
C20 C21 C22 119.9(3)
C20 C21 H21A 120.0
C22 C21 H21A 120.0
C21 C22 C23 121.6(3)
C21 C22 H22A 119.2
C23 C22 H22A 119.2
C22 C23 C18 117.4(3)
C22 C23 C24 118.8(3)
C18 C23 C24 123.8(2)
C23 C24 C25 112.4(3)
C23 C24 C26 111.5(3)
C25 C24 C26 108.0(3)
C23 C24 H24A 108.3
C25 C24 H24A 108.3
C26 C24 H24A 108.3
C24 C25 H25A 109.5
C24 C25 H25B 109.5
H25A C25 H25B 109.5
C24 C25 H25C 109.5
H25A C25 H25C 109.5
H25B C25 H25C 109.5
C24 C26 H26A 109.5
C24 C26 H26B 109.5
H26A C26 H26B 109.5
C24 C26 H26C 109.5
H26A C26 H26C 109.5
H26B C26 H26C 109.5
C23 C18 C19 121.7(2)
C23 C18 N2 120.2(2)
C19 C18 N2 118.1(2)
C20 C19 C18 117.9(3)
C20 C19 C27A 119.9(3)
C18 C19 C27A 122.1(3)
C20 C19 C27B 119.4(4)
C18 C19 C27B 122.0(4)
C21 C20 C19 121.4(3)
C21 C20 H20A 119.3
C19 C20 H20A 119.3
C19 C27A C28A 112.6(5)
C19 C27A C29A 109.9(5)
C28A C27A C29A 110.5(5)
C19 C27A H27A 107.9
C28A C27A H27A 107.9
C29A C27A H27A 107.9
C27A C28A H28A 109.5
C27A C28A H28B 109.5
H28A C28A H28B 109.5
C27A C28A H28C 109.5
H28A C28A H28C 109.5
H28B C28A H28C 109.5
C27A C29A H29A 109.5
C27A C29A H29B 109.5
H29A C29A H29B 109.5
C27A C29A H29C 109.5
H29A C29A H29C 109.5
H29B C29A H29C 109.5
C19 C27B C28B 111.7(6)
C19 C27B C29B 111.4(6)
C28B C27B C29B 110.3(6)
C19 C27B H27B 107.7
C28B C27B H27B 107.7
C29B C27B H27B 107.7
C27B C28B H28D 109.5
C27B C28B H28E 109.5
H28D C28B H28E 109.5
C27B C28B H28F 109.5
H28D C28B H28F 109.5
H28E C28B H28F 109.5
C27B C29B H29D 109.5
C27B C29B H29E 109.5
H29D C29B H29E 109.5
C27B C29B H29F 109.5
H29D C29B H29F 109.5
H29E C29B H29F 109.5
O3 C30 C33 109.2(2)
O3 C30 C32 110.4(2)
C33 C30 C32 111.2(2)
O3 C30 C31 105.7(2)
C33 C30 C31 109.6(2)
C32 C30 C31 110.5(3)
C30 C31 H31A 109.5
C30 C31 H31B 109.5
H31A C31 H31B 109.5
C30 C31 H31C 109.5
H31A C31 H31C 109.5
H31B C31 H31C 109.5
C30 C32 H32A 109.5
C30 C32 H32B 109.5
H32A C32 H32B 109.5
C30 C32 H32C 109.5
H32A C32 H32C 109.5
H32B C32 H32C 109.5
C30 C33 H33A 109.5
C30 C33 H33B 109.5
H33A C33 H33B 109.5
C30 C33 H33C 109.5
H33A C33 H33C 109.5
H33B C33 H33C 109.5
C39 C38 H38A 109.5
C39 C38 H38B 109.5
H38A C38 H38B 109.5
C39 C38 H38C 109.5
H38A C38 H38C 109.5
H38B C38 H38C 109.5
N3 C39 C40 123.9(2)
N3 C39 C38 118.9(2)
C40 C39 C38 117.2(2)
C39 C40 C41 128.6(2)
C39 C40 H40A 115.7
C41 C40 H40A 115.7
N4 C41 C40 123.4(2)
N4 C41 C42 120.5(2)
C40 C41 C42 116.0(2)
C41 C42 H42A 109.5
C41 C42 H42B 109.5
H42A C42 H42B 109.5
C41 C42 H42C 109.5
H42A C42 H42C 109.5
H42B C42 H42C 109.5
C48 C43 C44 121.0(2)
C48 C43 N3 120.7(2)
C44 C43 N3 118.2(2)
C45 C44 C43 118.4(2)
C45 C44 C52 118.2(2)
C43 C44 C52 123.2(2)
C46 C45 C44 120.9(3)
C46 C45 H45A 119.6
C44 C45 H45A 119.6
C47 C46 C45 119.9(3)
C47 C46 H46A 120.1
C45 C46 H46A 120.1
C46 C47 C48 121.5(3)
C46 C47 H47A 119.2
C48 C47 H47A 119.2
C47 C48 C43 118.1(2)
C47 C48 C49 119.9(2)
C43 C48 C49 122.0(2)
C48 C49 C50 112.8(2)
C48 C49 C51 113.2(2)
C50 C49 C51 109.6(3)
C48 C49 H49A 106.9
C50 C49 H49A 106.9
C51 C49 H49A 106.9
C49 C50 H50A 109.5
C49 C50 H50B 109.5
H50A C50 H50B 109.5
C49 C50 H50C 109.5
H50A C50 H50C 109.5
H50B C50 H50C 109.5
C49 C51 H51A 109.5
C49 C51 H51B 109.5
H51A C51 H51B 109.5
C49 C51 H51C 109.5
H51A C51 H51C 109.5
H51B C51 H51C 109.5
C44 C52 C54 112.9(2)
C44 C52 C53 108.9(2)
C54 C52 C53 110.6(3)
C44 C52 H52A 108.1
C54 C52 H52A 108.1
C53 C52 H52A 108.1
C52 C53 H53A 109.5
C52 C53 H53B 109.5
H53A C53 H53B 109.5
C52 C53 H53C 109.5
H53A C53 H53C 109.5
H53B C53 H53C 109.5
C52 C54 H54A 109.5
C52 C54 H54B 109.5
H54A C54 H54B 109.5
C52 C54 H54C 109.5
H54A C54 H54C 109.5
H54B C54 H54C 109.5
C60 C55 C56 121.8(2)
C60 C55 N4 119.5(2)
C56 C55 N4 118.7(2)
C57 C56 C55 117.7(3)
C57 C56 C64 119.9(3)
C55 C56 C64 122.4(2)
C58 C57 C56 121.2(3)
C58 C57 H57A 119.4
C56 C57 H57A 119.4
C59 C58 C57 120.0(3)
C59 C58 H58A 120.0
C57 C58 H58A 120.0
C58 C59 C60 121.6(3)
C58 C59 H59A 119.2
C60 C59 H59A 119.2
C59 C60 C55 117.4(3)
C59 C60 C61 119.4(3)
C55 C60 C61 123.1(2)
C60 C61 C62 111.8(3)
C60 C61 C63 112.3(3)
C62 C61 C63 109.7(3)
C60 C61 H61A 107.6
C62 C61 H61A 107.6
C63 C61 H61A 107.6
C61 C62 H62A 109.5
C61 C62 H62B 109.5
H62A C62 H62B 109.5
C61 C62 H62C 109.5
H62A C62 H62C 109.5
H62B C62 H62C 109.5
C61 C63 H63A 109.5
C61 C63 H63B 109.5
H63A C63 H63B 109.5
C61 C63 H63C 109.5
H63A C63 H63C 109.5
H63B C63 H63C 109.5
C56 C64 C66 111.3(3)
C56 C64 C65 111.8(3)
C66 C64 C65 111.1(3)
C56 C64 H64A 107.5
C66 C64 H64A 107.5
C65 C64 H64A 107.5
C64 C65 H65A 109.5
C64 C65 H65B 109.5
H65A C65 H65B 109.5
C64 C65 H65C 109.5
H65A C65 H65C 109.5
H65B C65 H65C 109.5
C64 C66 H66A 109.5
C64 C66 H66B 109.5
H66A C66 H66B 109.5
C64 C66 H66C 109.5
H66A C66 H66C 109.5
H66B C66 H66C 109.5
C75A C76A H76A 109.5
C75A C76A H76B 109.5
H76A C76A H76B 109.5
C75A C76A H76C 109.5
H76A C76A H76C 109.5
H76B C76A H76C 109.5
O11A C75A C76A 110.2(4)
O11A C75A H75A 109.6
C76A C75A H75A 109.6
O11A C75A H75B 109.6
C76A C75A H75B 109.6
H75A C75A H75B 108.1
C77A O11A C75A 113.6(3)
O11A C77A C78A 111.1(4)
O11A C77A H77A 109.4
C78A C77A H77A 109.4
O11A C77A H77B 109.4
C78A C77A H77B 109.4
H77A C77A H77B 108.0
C77A C78A H78A 109.5
C77A C78A H78B 109.5
H78A C78A H78B 109.5
C77A C78A H78C 109.5
H78A C78A H78C 109.5
H78B C78A H78C 109.5
C75B C76B H76D 109.5
C75B C76B H76E 109.5
H76D C76B H76E 109.5
C75B C76B H76F 109.5
H76D C76B H76F 109.5
H76E C76B H76F 109.5
O11B C75B C76B 111.9(11)
O11B C75B H75C 109.2
C76B C75B H75C 109.2
O11B C75B H75D 109.2
C76B C75B H75D 109.2
H75C C75B H75D 107.9
C77B O11B C75B 114.3(11)
O11B C77B C78B 111.3(11)
O11B C77B H77C 109.3
C78B C77B H77C 109.4
O11B C77B H77D 109.4
C78B C77B H77D 109.4
H77C C77B H77D 108.0
C77B C78B H78D 109.5
C77B C78B H78E 109.5
H78D C78B H78E 109.5
C77B C78B H78F 109.5
H78D C78B H78F 109.5
H78E C78B H78F 109.5

loop_
_geom_bond_atom_site_label_1
_geom_bond_atom_site_label_2
_geom_bond_distance
Zr1 O5 1.9279(17)
Zr1 O10 1.9307(17)
Zr1 O2 1.9734(18)
Zr1 O7 1.9739(17)
Ga1 O1 1.8024(17)
Ga1 O5 1.8201(17)
Ga1 N1 1.937(2)
Ga1 N2 1.937(2)
Ga2 O6 1.8032(17)
Ga2 O10 1.8164(17)
Ga2 N3 1.922(2)
Ga2 N4 1.934(2)
Si2A O6 1.600(3)
Si2A O8A 1.613(3)
Si2A O7 1.614(3)
Si2A O9A 1.620(3)
O8A C67A 1.421(5)
C67A C68A 1.508(6)
C67A C70A 1.521(6)
C67A C69A 1.525(6)
C68A H68A 0.9800
C68A H68B 0.9800
C68A H68C 0.9800
C69A H69A 0.9800
C69A H69B 0.9800
C69A H69C 0.9800
C70A H70A 0.9800
C70A H70B 0.9800
C70A H70C 0.9800
O9A C71A 1.430(5)
C71A C72A 1.506(6)
C71A C73A 1.521(6)
C71A C74A 1.528(6)
C72A H72A 0.9800
C72A H72B 0.9800
C72A H72C 0.9800
C73A H73A 0.9800
C73A H73B 0.9800
C73A H73C 0.9800
C74A H74A 0.9800
C74A H74B 0.9800
C74A H74C 0.9800
O6 Si2B 1.622(3)
O7 Si2B 1.635(3)
Si2B O9B 1.625(3)
Si2B O8B 1.628(3)
O8B C67B 1.431(5)
C67B C68B 1.515(6)
C67B C70B 1.520(6)
C67B C69B 1.522(7)
C68B H68D 0.9800
C68B H68E 0.9800
C68B H68F 0.9800
C69B H69D 0.9800
C69B H69E 0.9800
C69B H69F 0.9800
C70B H70D 0.9800
C70B H70E 0.9800
C70B H70F 0.9800
O9B C71B 1.417(5)
C71B C72B 1.513(7)
C71B C73B 1.519(7)
C71B C74B 1.533(7)
C72B H72D 0.9800
C72B H72E 0.9800
C72B H72F 0.9800
C73B H73D 0.9800
C73B H73E 0.9800
C73B H73F 0.9800
C74B H74D 0.9800
C74B H74E 0.9800
C74B H74F 0.9800
O1 Si1 1.6210(18)
O2 Si1 1.6181(18)
O3 C30 1.435(3)
O3 Si1 1.6288(18)
Si1 O4 1.6266(18)
O4 C34B 1.430(7)
O4 C34A 1.452(4)
C34A C36A 1.509(5)
C34A C37A 1.512(5)
C34A C35A 1.520(5)
C35A H35A 0.9800
C35A H35B 0.9800
C35A H35C 0.9800
C36A H36A 0.9800
C36A H36B 0.9800
C36A H36C 0.9800
C37A H37A 0.9800
C37A H37B 0.9800
C37A H37C 0.9800
C34B C37B 1.513(7)
C34B C35B 1.515(7)
C34B C36B 1.524(7)
C35B H35D 0.9800
C35B H35E 0.9800
C35B H35F 0.9800
C36B H36D 0.9800
C36B H36E 0.9800
C36B H36F 0.9800
C37B H37D 0.9800
C37B H37E 0.9800
C37B H37F 0.9800
N1 C2 1.333(3)
N1 C6 1.448(3)
N2 C4 1.330(3)
N2 C18 1.455(3)
N3 C39 1.343(3)
N3 C43 1.445(3)
N4 C41 1.328(3)
N4 C55 1.451(3)
C1 C2 1.514(4)
C1 H1A 0.9800
C1 H1B 0.9800
C1 H1C 0.9800
C2 C3 1.398(4)
C3 C4 1.407(4)
C3 H3A 0.9500
C4 C5 1.504(4)
C5 H5A 0.9800
C5 H5B 0.9800
C5 H5C 0.9800
C6 C11 1.402(4)
C6 C7 1.408(4)
C7 C8 1.400(4)
C7 C15 1.526(4)
C8 C9 1.376(5)
C8 H8A 0.9500
C9 C10 1.372(5)
C9 H9A 0.9500
C10 C11 1.402(4)
C10 H10A 0.9500
C11 C12 1.517(4)
C12 C13 1.531(4)
C12 C14 1.531(4)
C12 H12A 1.0000
C13 H13A 0.9800
C13 H13B 0.9800
C13 H13C 0.9800
C14 H14A 0.9800
C14 H14B 0.9800
C14 H14C 0.9800
C15 C17 1.515(5)
C15 C16 1.533(5)
C15 H15A 1.0000
C16 H16A 0.9800
C16 H16B 0.9800
C16 H16C 0.9800
C17 H17A 0.9800
C17 H17B 0.9800
C17 H17C 0.9800
C21 C20 1.373(4)
C21 C22 1.375(5)
C21 H21A 0.9500
C22 C23 1.401(4)
C22 H22A 0.9500
C23 C18 1.403(4)
C23 C24 1.515(4)
C24 C25 1.518(4)
C24 C26 1.550(5)
C24 H24A 1.0000
C25 H25A 0.9800
C25 H25B 0.9800
C25 H25C 0.9800
C26 H26A 0.9800
C26 H26B 0.9800
C26 H26C 0.9800
C18 C19 1.405(4)
C19 C20 1.395(4)
C19 C27A 1.521(5)
C19 C27B 1.524(6)
C20 H20A 0.9500
C27A C28A 1.526(6)
C27A C29A 1.532(7)
C27A H27A 1.0000
C28A H28A 0.9800
C28A H28B 0.9800
C28A H28C 0.9800
C29A H29A 0.9800
C29A H29B 0.9800
C29A H29C 0.9800
C27B C28B 1.528(7)
C27B C29B 1.531(8)
C27B H27B 1.0000
C28B H28D 0.9800
C28B H28E 0.9800
C28B H28F 0.9800
C29B H29D 0.9800
C29B H29E 0.9800
C29B H29F 0.9800
C30 C33 1.518(4)
C30 C32 1.521(4)
C30 C31 1.522(4)
C31 H31A 0.9800
C31 H31B 0.9800
C31 H31C 0.9800
C32 H32A 0.9800
C32 H32B 0.9800
C32 H32C 0.9800
C33 H33A 0.9800
C33 H33B 0.9800
C33 H33C 0.9800
C38 C39 1.515(4)
C38 H38A 0.9800
C38 H38B 0.9800
C38 H38C 0.9800
C39 C40 1.393(4)
C40 C41 1.410(4)
C40 H40A 0.9500
C41 C42 1.514(4)
C42 H42A 0.9800
C42 H42B 0.9800
C42 H42C 0.9800
C43 C48 1.407(4)
C43 C44 1.406(4)
C44 C45 1.403(4)
C44 C52 1.524(4)
C45 C46 1.382(4)
C45 H45A 0.9500
C46 C47 1.384(4)
C46 H46A 0.9500
C47 C48 1.394(4)
C47 H47A 0.9500
C48 C49 1.525(4)
C49 C50 1.524(4)
C49 C51 1.527(4)
C49 H49A 1.0000
C50 H50A 0.9800
C50 H50B 0.9800
C50 H50C 0.9800
C51 H51A 0.9800
C51 H51B 0.9800
C51 H51C 0.9800
C52 C54 1.526(4)
C52 C53 1.530(4)
C52 H52A 1.0000
C53 H53A 0.9800
C53 H53B 0.9800
C53 H53C 0.9800
C54 H54A 0.9800
C54 H54B 0.9800
C54 H54C 0.9800
C55 C60 1.406(4)
C55 C56 1.406(4)
C56 C57 1.396(4)
C56 C64 1.516(4)
C57 C58 1.381(4)
C57 H57A 0.9500
C58 C59 1.374(4)
C58 H58A 0.9500
C59 C60 1.397(4)
C59 H59A 0.9500
C60 C61 1.522(4)
C61 C62 1.520(5)
C61 C63 1.533(5)
C61 H61A 1.0000
C62 H62A 0.9800
C62 H62B 0.9800
C62 H62C 0.9800
C63 H63A 0.9800
C63 H63B 0.9800
C63 H63C 0.9800
C64 C66 1.522(4)
C64 C65 1.530(4)
C64 H64A 1.0000
C65 H65A 0.9800
C65 H65B 0.9800
C65 H65C 0.9800
C66 H66A 0.9800
C66 H66B 0.9800
C66 H66C 0.9800
C76A C75A 1.492(6)
C76A H76A 0.9800
C76A H76B 0.9800
C76A H76C 0.9800
C75A O11A 1.408(5)
C75A H75A 0.9900
C75A H75B 0.9900
O11A C77A 1.385(5)
C77A C78A 1.504(6)
C77A H77A 0.9900
C77A H77B 0.9900
C78A H78A 0.9800
C78A H78B 0.9800
C78A H78C 0.9800
C76B C75B 1.487(12)
C76B H76D 0.9800
C76B H76E 0.9800
C76B H76F 0.9800
C75B O11B 1.400(11)
C75B H75C 0.9900
C75B H75D 0.9900
O11B C77B 1.383(11)
C77B C78B 1.502(11)
C77B H77C 0.9900
C77B H77D 0.9900
C78B H78D 0.9800
C78B H78E 0.9800
C78B H78F 0.9800
